data_1563997
loop_
_publ_author_name
'Gomathi, V.'
'Selvameena, R.'

_publ_section_title
;
 Spectroscopic investigation, fluorescence quenching, in vitro
 antibacterial and cytotoxicity assay of Co(II) and Ni(II) complexes
 containing 4-((3-ethoxy-2-hydroxy
 benzylidene)amino)-N-(pyridin-2-yl)benzenesulfonamide
;
_journal_name_full 'Inorganica Chimica Acta'
_journal_page_first 42
_journal_page_last 46
_journal_paper_doi 10.1016/j.ica.2018.05.007
_journal_volume 480
_journal_year 2018
_chemical_formula_sum 'C20 H19 N3 O4 S'
_chemical_formula_weight 397.44
_space_group_IT_number 2
_space_group_name_Hall '-P 1'
_space_group_name_H-M_alt 'P -1'
_symmetry_cell_setting triclinic
_symmetry_space_group_name_H-M 'P -1'
_atom_sites_solution_hydrogens geom
_atom_sites_solution_primary direct
_atom_sites_solution_secondary difmap
_audit_creation_method SHELXL-97
_cell_angle_alpha 92.661(2)
_cell_angle_beta 99.537(2)
_cell_angle_gamma 111.426(2)
_cell_formula_units_Z 2
_cell_length_a 8.0754(3)
_cell_length_b 8.3500(3)
_cell_length_c 15.2691(5)
_cell_measurement_reflns_used 9259
_cell_measurement_temperature 293(2)
_cell_measurement_theta_max 30.4
_cell_measurement_theta_min 2.63
_cell_volume 938.75(6)
_computing_cell_refinement 'APEX2/SAINT (Bruker, 2004)'
_computing_data_collection 'APEX2 (Bruker, 2004)'
_computing_data_reduction 'SAINT/XPREP (Bruker, 2004)'
_computing_molecular_graphics 'ORTEP3 (Farrugia, 1997) and Mercury (Bruno et al., 2002)'
_computing_publication_material 'SHELXL-97 (Sheldrick, 2008)'
_computing_structure_refinement 'SHELXL-97 (Sheldrick, 2008)'
_computing_structure_solution 'SIR92 (Altornare et al., 1993)'
_diffrn_ambient_temperature 293(2)
_diffrn_measured_fraction_theta_full 0.998
_diffrn_measured_fraction_theta_max 0.998
_diffrn_measurement_device_type 'Bruker axs kappa apex2 CCD Diffractometer'
_diffrn_measurement_method '\w and \f scan'
_diffrn_radiation_monochromator graphite
_diffrn_radiation_source 'fine-focus sealed tube'
_diffrn_radiation_type MoK\a
_diffrn_radiation_wavelength 0.71073
_diffrn_reflns_av_R_equivalents 0.0247
_diffrn_reflns_av_sigmaI/netI 0.0160
_diffrn_reflns_limit_h_max 9
_diffrn_reflns_limit_h_min -9
_diffrn_reflns_limit_k_max 9
_diffrn_reflns_limit_k_min -9
_diffrn_reflns_limit_l_max 18
_diffrn_reflns_limit_l_min -18
_diffrn_reflns_number 16718
_diffrn_reflns_theta_full 25.00
_diffrn_reflns_theta_max 25.00
_diffrn_reflns_theta_min 1.36
_exptl_absorpt_coefficient_mu 0.205
_exptl_absorpt_correction_T_max 0.9532
_exptl_absorpt_correction_T_min 0.9236
_exptl_absorpt_correction_type multi-scan
_exptl_absorpt_process_details 'SADABS (Bruker, 2004)'
_exptl_crystal_colour red
_exptl_crystal_density_diffrn 1.406
_exptl_crystal_density_method 'not measured'
_exptl_crystal_description block
_exptl_crystal_F_000 416
_exptl_crystal_size_max 0.35
_exptl_crystal_size_mid 0.30
_exptl_crystal_size_min 0.30
_refine_diff_density_max 0.222
_refine_diff_density_min -0.302
_refine_diff_density_rms 0.034
_refine_ls_extinction_method none
_refine_ls_goodness_of_fit_ref 1.051
_refine_ls_hydrogen_treatment mixed
_refine_ls_matrix_type full
_refine_ls_number_parameters 253
_refine_ls_number_reflns 3286
_refine_ls_number_restraints 0
_refine_ls_restrained_S_all 1.051
_refine_ls_R_factor_all 0.0418
_refine_ls_R_factor_gt 0.0351
_refine_ls_shift/su_max 0.001
_refine_ls_shift/su_mean 0.000
_refine_ls_structure_factor_coef Fsqd
_refine_ls_weighting_details 'calc w=1/[\s^2^(Fo^2^)+(0.0449P)^2^+0.2932P] where P=(Fo^2^+2Fc^2^)/3'
_refine_ls_weighting_scheme calc
_refine_ls_wR_factor_gt 0.0912
_refine_ls_wR_factor_ref 0.0985
_reflns_number_gt 2833
_reflns_number_total 3286
_reflns_threshold_expression >2sigma(I)
_cod_data_source_file ICA-2018-480-42.cif
_cod_data_source_block shelxl
_cod_original_sg_symbol_H-M P-1
_cod_database_code 1563997

loop_
_symmetry_equiv_pos_as_xyz
'x, y, z'
'-x, -y, -z'

loop_
_atom_site_label
_atom_site_type_symbol
_atom_site_fract_x
_atom_site_fract_y
_atom_site_fract_z
_atom_site_U_iso_or_equiv
_atom_site_adp_type
_atom_site_occupancy
_atom_site_symmetry_multiplicity
_atom_site_calc_flag
_atom_site_refinement_flags
_atom_site_disorder_assembly
_atom_site_disorder_group
C1 C 1.0897(2) 0.6594(2) 0.89337(10) 0.0407(4) Uani 1 1 d . . .
C2 C 1.1531(2) 0.7644(2) 0.82740(12) 0.0513(4) Uani 1 1 d . . .
H2 H 1.0711 0.7823 0.7823 0.062 Uiso 1 1 calc R . .
C3 C 1.3344(3) 0.8402(2) 0.82925(14) 0.0602(5) Uani 1 1 d . . .
H3 H 1.3750 0.9082 0.7848 0.072 Uiso 1 1 calc R . .
C4 C 1.4593(3) 0.8176(3) 0.89636(15) 0.0659(5) Uani 1 1 d . . .
H4 H 1.5830 0.8685 0.8971 0.079 Uiso 1 1 calc R . .
C5 C 1.3968(2) 0.7198(3) 0.96069(14) 0.0588(5) Uani 1 1 d . . .
H5 H 1.4784 0.7046 1.0070 0.071 Uiso 1 1 calc R . .
C6 C 0.7435(2) 0.4095(2) 0.73823(10) 0.0451(4) Uani 1 1 d . . .
C7 C 0.6792(3) 0.2349(3) 0.74334(13) 0.0667(6) Uani 1 1 d . . .
H7 H 0.6318 0.1919 0.7927 0.080 Uiso 1 1 calc R . .
C8 C 0.6841(3) 0.1222(3) 0.67581(14) 0.0720(6) Uani 1 1 d . . .
H8 H 0.6400 0.0038 0.6800 0.086 Uiso 1 1 calc R . .
C9 C 0.7541(2) 0.1841(2) 0.60178(11) 0.0486(4) Uani 1 1 d . . .
C10 C 0.8166(3) 0.3592(3) 0.59734(12) 0.0598(5) Uani 1 1 d . . .
H10 H 0.8632 0.4025 0.5478 0.072 Uiso 1 1 calc R . .
C11 C 0.8120(3) 0.4728(3) 0.66489(12) 0.0595(5) Uani 1 1 d . . .
H11 H 0.8550 0.5912 0.6607 0.071 Uiso 1 1 calc R . .
C12 C 0.7327(3) -0.0789(3) 0.52865(12) 0.0562(5) Uani 1 1 d . . .
H12 H 0.7049 -0.1299 0.5799 0.067 Uiso 1 1 calc R . .
C13 C 0.7391(2) -0.1853(2) 0.45271(11) 0.0511(4) Uani 1 1 d . . .
C14 C 0.6919(3) -0.3629(3) 0.45589(15) 0.0688(6) Uani 1 1 d . . .
H14 H 0.6599 -0.4109 0.5073 0.083 Uiso 1 1 calc R . .
C15 C 0.6921(3) -0.4668(3) 0.38446(16) 0.0725(6) Uani 1 1 d . . .
H15 H 0.6582 -0.5853 0.3870 0.087 Uiso 1 1 calc R . .
C16 C 0.7425(3) -0.3966(2) 0.30816(13) 0.0583(5) Uani 1 1 d . . .
H16 H 0.7424 -0.4684 0.2597 0.070 Uiso 1 1 calc R . .
C17 C 0.7927(2) -0.2220(2) 0.30324(11) 0.0481(4) Uani 1 1 d . . .
C18 C 0.7898(2) -0.1142(2) 0.37594(11) 0.0459(4) Uani 1 1 d . . .
C19 C 0.8624(3) -0.2431(2) 0.15856(13) 0.0608(5) Uani 1 1 d . . .
H19A H 0.7453 -0.3321 0.1322 0.073 Uiso 1 1 calc R . .
H19B H 0.9457 -0.2990 0.1791 0.073 Uiso 1 1 calc R . .
C20 C 0.9319(4) -0.1259(3) 0.09158(16) 0.0937(8) Uani 1 1 d . . .
H20A H 0.9441 -0.1916 0.0415 0.141 Uiso 1 1 calc R . .
H20B H 1.0481 -0.0389 0.1182 0.141 Uiso 1 1 calc R . .
H20C H 0.8486 -0.0713 0.0717 0.141 Uiso 1 1 calc R . .
N1 N 1.21744(18) 0.64414(17) 0.95836(9) 0.0452(3) Uani 1 1 d . . .
H1 H 1.1821 0.5828 1.0004 0.054 Uiso 1 1 calc R . .
N2 N 0.91763(18) 0.56889(18) 0.90240(9) 0.0465(3) Uani 1 1 d . . .
N3 N 0.7636(2) 0.0811(2) 0.52796(9) 0.0529(4) Uani 1 1 d . . .
O1 O 0.59304(16) 0.46354(18) 0.86802(8) 0.0616(4) Uani 1 1 d . . .
O2 O 0.75599(18) 0.71196(17) 0.79386(9) 0.0632(4) Uani 1 1 d . . .
O3 O 0.8364(2) 0.05581(15) 0.36836(8) 0.0634(4) Uani 1 1 d . . .
H3A H 0.8295 0.1054 0.4145 0.095 Uiso 1 1 calc R . .
O4 O 0.84572(19) -0.14031(16) 0.23197(8) 0.0615(4) Uani 1 1 d . . .
S1 S 0.74523(6) 0.55223(6) 0.82801(3) 0.04896(15) Uani 1 1 d . . .

loop_
_atom_site_aniso_label
_atom_site_aniso_U_11
_atom_site_aniso_U_22
_atom_site_aniso_U_33
_atom_site_aniso_U_23
_atom_site_aniso_U_13
_atom_site_aniso_U_12
C1 0.0441(9) 0.0406(8) 0.0389(8) -0.0030(6) 0.0131(7) 0.0164(7)
C2 0.0548(11) 0.0527(10) 0.0497(10) 0.0092(8) 0.0171(8) 0.0208(8)
C3 0.0625(12) 0.0550(11) 0.0671(12) 0.0160(9) 0.0311(10) 0.0178(9)
C4 0.0458(10) 0.0684(13) 0.0840(14) 0.0146(11) 0.0267(10) 0.0155(9)
C5 0.0428(10) 0.0658(12) 0.0677(12) 0.0098(10) 0.0130(9) 0.0193(9)
C6 0.0379(8) 0.0578(10) 0.0370(8) 0.0029(7) 0.0046(7) 0.0165(8)
C7 0.0722(13) 0.0623(12) 0.0497(11) 0.0000(9) 0.0313(9) -0.0005(10)
C8 0.0856(15) 0.0523(11) 0.0606(12) -0.0018(9) 0.0327(11) -0.0009(10)
C9 0.0430(9) 0.0620(11) 0.0371(8) 0.0013(7) 0.0074(7) 0.0164(8)
C10 0.0806(13) 0.0697(13) 0.0398(9) 0.0166(8) 0.0213(9) 0.0353(11)
C11 0.0826(14) 0.0595(11) 0.0446(10) 0.0133(8) 0.0176(9) 0.0333(10)
C12 0.0577(11) 0.0719(13) 0.0432(9) 0.0112(9) 0.0120(8) 0.0279(10)
C13 0.0498(10) 0.0580(11) 0.0479(10) 0.0074(8) 0.0063(8) 0.0245(8)
C14 0.0843(15) 0.0631(13) 0.0649(13) 0.0213(10) 0.0198(11) 0.0311(11)
C15 0.0906(16) 0.0489(11) 0.0814(15) 0.0149(10) 0.0161(12) 0.0300(11)
C16 0.0642(12) 0.0510(11) 0.0619(11) -0.0012(9) 0.0060(9) 0.0282(9)
C17 0.0490(10) 0.0505(10) 0.0483(9) 0.0043(8) 0.0072(8) 0.0240(8)
C18 0.0483(9) 0.0457(9) 0.0455(9) 0.0048(7) 0.0067(7) 0.0210(8)
C19 0.0635(12) 0.0590(11) 0.0607(11) -0.0130(9) 0.0192(9) 0.0234(9)
C20 0.129(2) 0.0791(16) 0.0726(15) -0.0102(12) 0.0557(15) 0.0261(15)
N1 0.0426(8) 0.0482(8) 0.0446(7) 0.0051(6) 0.0125(6) 0.0151(6)
N2 0.0414(8) 0.0564(8) 0.0381(7) 0.0015(6) 0.0110(6) 0.0135(6)
N3 0.0532(9) 0.0618(10) 0.0417(8) 0.0013(7) 0.0096(6) 0.0198(7)
O1 0.0431(7) 0.0857(9) 0.0556(7) 0.0028(6) 0.0173(6) 0.0215(6)
O2 0.0688(9) 0.0676(9) 0.0660(8) 0.0114(7) 0.0156(7) 0.0391(7)
O3 0.0987(11) 0.0476(7) 0.0499(7) 0.0047(6) 0.0282(7) 0.0289(7)
O4 0.0904(10) 0.0523(7) 0.0513(7) 0.0017(6) 0.0273(7) 0.0327(7)
S1 0.0436(3) 0.0619(3) 0.0437(2) 0.00219(19) 0.01135(18) 0.0220(2)

loop_
_atom_type_symbol
_atom_type_description
_atom_type_scat_dispersion_real
_atom_type_scat_dispersion_imag
_atom_type_scat_source
C C 0.0033 0.0016 'International Tables Vol C Tables 4.2.6.8 and 6.1.1.4'
H H 0.0000 0.0000 'International Tables Vol C Tables 4.2.6.8 and 6.1.1.4'
N N 0.0061 0.0033 'International Tables Vol C Tables 4.2.6.8 and 6.1.1.4'
O O 0.0106 0.0060 'International Tables Vol C Tables 4.2.6.8 and 6.1.1.4'
S S 0.1246 0.1234 'International Tables Vol C Tables 4.2.6.8 and 6.1.1.4'

loop_
_geom_angle_atom_site_label_1
_geom_angle_atom_site_label_2
_geom_angle_atom_site_label_3
_geom_angle
_geom_angle_site_symmetry_1
_geom_angle_site_symmetry_3
N2 C1 N1 113.82(14) . .
N2 C1 C2 129.69(16) . .
N1 C1 C2 116.49(15) . .
C3 C2 C1 120.13(17) . .
C3 C2 H2 119.9 . .
C1 C2 H2 119.9 . .
C2 C3 C4 121.01(18) . .
C2 C3 H3 119.5 . .
C4 C3 H3 119.5 . .
C5 C4 C3 118.29(18) . .
C5 C4 H4 120.9 . .
C3 C4 H4 120.9 . .
N1 C5 C4 120.56(18) . .
N1 C5 H5 119.7 . .
C4 C5 H5 119.7 . .
C7 C6 C11 119.73(16) . .
C7 C6 S1 119.66(13) . .
C11 C6 S1 120.58(14) . .
C6 C7 C8 120.51(17) . .
C6 C7 H7 119.7 . .
C8 C7 H7 119.7 . .
C7 C8 C9 120.46(19) . .
C7 C8 H8 119.8 . .
C9 C8 H8 119.8 . .
C10 C9 C8 118.32(17) . .
C10 C9 N3 116.19(15) . .
C8 C9 N3 125.48(17) . .
C9 C10 C11 121.46(17) . .
C9 C10 H10 119.3 . .
C11 C10 H10 119.3 . .
C6 C11 C10 119.52(18) . .
C6 C11 H11 120.2 . .
C10 C11 H11 120.2 . .
N3 C12 C13 122.57(17) . .
N3 C12 H12 118.7 . .
C13 C12 H12 118.7 . .
C18 C13 C14 119.22(17) . .
C18 C13 C12 121.27(17) . .
C14 C13 C12 119.51(17) . .
C15 C14 C13 120.72(19) . .
C15 C14 H14 119.6 . .
C13 C14 H14 119.6 . .
C14 C15 C16 120.18(19) . .
C14 C15 H15 119.9 . .
C16 C15 H15 119.9 . .
C17 C16 C15 120.66(18) . .
C17 C16 H16 119.7 . .
C15 C16 H16 119.7 . .
O4 C17 C16 125.23(16) . .
O4 C17 C18 115.21(15) . .
C16 C17 C18 119.55(17) . .
O3 C18 C13 122.26(15) . .
O3 C18 C17 118.10(15) . .
C13 C18 C17 119.64(16) . .
O4 C19 C20 107.71(16) . .
O4 C19 H19A 110.2 . .
C20 C19 H19A 110.2 . .
O4 C19 H19B 110.2 . .
C20 C19 H19B 110.2 . .
H19A C19 H19B 108.5 . .
C19 C20 H20A 109.5 . .
C19 C20 H20B 109.5 . .
H20A C20 H20B 109.5 . .
C19 C20 H20C 109.5 . .
H20A C20 H20C 109.5 . .
H20B C20 H20C 109.5 . .
C5 N1 C1 123.47(15) . .
C5 N1 H1 118.3 . .
C1 N1 H1 118.3 . .
C1 N2 S1 122.36(12) . .
C12 N3 C9 122.42(16) . .
C18 O3 H3A 109.5 . .
C17 O4 C19 117.17(14) . .
O2 S1 O1 117.89(8) . .
O2 S1 N2 113.94(8) . .
O1 S1 N2 103.99(8) . .
O2 S1 C6 107.37(8) . .
O1 S1 C6 107.61(8) . .
N2 S1 C6 105.23(7) . .

loop_
_geom_bond_atom_site_label_1
_geom_bond_atom_site_label_2
_geom_bond_distance
_geom_bond_site_symmetry_2
C1 N2 1.352(2) .
C1 N1 1.354(2) .
C1 C2 1.404(2) .
C2 C3 1.361(3) .
C2 H2 0.9300 .
C3 C4 1.384(3) .
C3 H3 0.9300 .
C4 C5 1.351(3) .
C4 H4 0.9300 .
C5 N1 1.345(2) .
C5 H5 0.9300 .
C6 C7 1.368(3) .
C6 C11 1.373(2) .
C6 S1 1.7692(17) .
C7 C8 1.379(3) .
C7 H7 0.9300 .
C8 C9 1.385(3) .
C8 H8 0.9300 .
C9 C10 1.370(3) .
C9 N3 1.416(2) .
C10 C11 1.383(3) .
C10 H10 0.9300 .
C11 H11 0.9300 .
C12 N3 1.267(2) .
C12 C13 1.447(3) .
C12 H12 0.9300 .
C13 C18 1.393(2) .
C13 C14 1.395(3) .
C14 C15 1.363(3) .
C14 H14 0.9300 .
C15 C16 1.383(3) .
C15 H15 0.9300 .
C16 C17 1.373(3) .
C16 H16 0.9300 .
C17 O4 1.358(2) .
C17 C18 1.405(2) .
C18 O3 1.345(2) .
C19 O4 1.434(2) .
C19 C20 1.484(3) .
C19 H19A 0.9700 .
C19 H19B 0.9700 .
C20 H20A 0.9600 .
C20 H20B 0.9600 .
C20 H20C 0.9600 .
N1 H1 0.8600 .
N2 S1 1.6024(14) .
O1 S1 1.4345(13) .
O2 S1 1.4329(14) .
O3 H3A 0.8200 .

loop_
_geom_hbond_atom_site_label_D
_geom_hbond_atom_site_label_H
_geom_hbond_atom_site_label_A
_geom_hbond_distance_DH
_geom_hbond_distance_HA
_geom_hbond_distance_DA
_geom_hbond_angle_DHA
_geom_hbond_site_symmetry_A
C2 H2 O2 0.93 2.43 3.024(2) 121.5 .
C5 H5 O1 0.93 2.44 3.096(2) 127.2 2_767
C19 H19A O1 0.97 2.54 3.402(2) 147.3 2_656
N1 H1 N2 0.86 2.07 2.928(2) 176.8 2_767
N1 H1 O1 0.86 2.62 3.1719(19) 123.1 2_767
N1 H1 S1 0.86 2.95 3.7352(15) 151.8 2_767
O3 H3A N3 0.82 1.89 2.6164(18) 146.4 .

loop_
_geom_torsion_atom_site_label_1
_geom_torsion_atom_site_label_2
_geom_torsion_atom_site_label_3
_geom_torsion_atom_site_label_4
_geom_torsion
_geom_torsion_site_symmetry_1
_geom_torsion_site_symmetry_2
_geom_torsion_site_symmetry_3
_geom_torsion_site_symmetry_4
N2 C1 C2 C3 -177.75(16) . . . .
N1 C1 C2 C3 2.1(2) . . . .
C1 C2 C3 C4 -0.9(3) . . . .
C2 C3 C4 C5 -0.7(3) . . . .
C3 C4 C5 N1 1.1(3) . . . .
C11 C6 C7 C8 0.6(3) . . . .
S1 C6 C7 C8 -177.16(17) . . . .
C6 C7 C8 C9 0.0(4) . . . .
C7 C8 C9 C10 -0.5(3) . . . .
C7 C8 C9 N3 -178.98(19) . . . .
C8 C9 C10 C11 0.5(3) . . . .
N3 C9 C10 C11 179.11(17) . . . .
C7 C6 C11 C10 -0.6(3) . . . .
S1 C6 C11 C10 177.14(15) . . . .
C9 C10 C11 C6 0.1(3) . . . .
N3 C12 C13 C18 3.5(3) . . . .
N3 C12 C13 C14 -175.73(18) . . . .
C18 C13 C14 C15 -1.1(3) . . . .
C12 C13 C14 C15 178.24(19) . . . .
C13 C14 C15 C16 1.1(3) . . . .
C14 C15 C16 C17 -0.1(3) . . . .
C15 C16 C17 O4 179.41(18) . . . .
C15 C16 C17 C18 -1.1(3) . . . .
C14 C13 C18 O3 179.80(17) . . . .
C12 C13 C18 O3 0.5(3) . . . .
C14 C13 C18 C17 -0.1(3) . . . .
C12 C13 C18 C17 -179.38(15) . . . .
O4 C17 C18 O3 0.8(2) . . . .
C16 C17 C18 O3 -178.75(16) . . . .
O4 C17 C18 C13 -179.29(15) . . . .
C16 C17 C18 C13 1.1(3) . . . .
C4 C5 N1 C1 0.1(3) . . . .
N2 C1 N1 C5 178.16(15) . . . .
C2 C1 N1 C5 -1.7(2) . . . .
N1 C1 N2 S1 -173.55(11) . . . .
C2 C1 N2 S1 6.3(2) . . . .
C13 C12 N3 C9 178.87(16) . . . .
C10 C9 N3 C12 170.58(17) . . . .
C8 C9 N3 C12 -10.9(3) . . . .
C16 C17 O4 C19 -4.5(3) . . . .
C18 C17 O4 C19 175.96(15) . . . .
C20 C19 O4 C17 -176.65(18) . . . .
C1 N2 S1 O2 -44.33(15) . . . .
C1 N2 S1 O1 -173.97(13) . . . .
C1 N2 S1 C6 73.01(14) . . . .
C7 C6 S1 O2 -159.93(15) . . . .
C11 C6 S1 O2 22.35(17) . . . .
C7 C6 S1 O1 -32.09(17) . . . .
C11 C6 S1 O1 150.19(15) . . . .
C7 C6 S1 N2 78.35(16) . . . .
C11 C6 S1 N2 -99.37(16) . . . .
